data_4105434
loop_
_publ_author_name
'Mohamed H. Alkordi'
'Jacilynn A. Brant'
'Lukasz Wojtas'
'Victor Ch. Kravtsov'
'Amy J. Cairns'
'Mohamed Eddaoudi'

_publ_contact_author_address 'Chemistry, Univ. of South Florida, Tampa, FL 33620. USA'
_publ_contact_author_email eddaoudi@cas.usf.edu
_publ_contact_author_name 'Dr.Mohamed Eddaoudi'
_publ_contact_author_phone 813-974-9622
_publ_section_title
;
 Zeolite-likeMetal-Organic Frameworks (ZMOFs) Based on the Directed
 Assembly of Finite Metal-Organic Cubes (MOCs)
;
_journal_name_full 'Journal of the American Chemical Society'
_journal_page_first 17753
_journal_page_last 17755
_journal_paper_doi 10.1021/ja905557z
_journal_volume 131
_journal_year 2009
_chemical_formula_sum 'C91.76 H60 N55.92 O59.2 Zn12'
_chemical_formula_weight 3676.96
_chemical_name_systematic
;
 ?
;
_space_group_IT_number 202
_symmetry_cell_setting cubic
_symmetry_space_group_name_Hall '-F 2 2 3'
_symmetry_space_group_name_H-M 'F m -3'
_atom_sites_solution_hydrogens geom
_atom_sites_solution_primary direct
_atom_sites_solution_secondary difmap
_audit_creation_method SHELXL-97
_cell_angle_alpha 90.00
_cell_angle_beta 90.00
_cell_angle_gamma 90.00
_cell_formula_units_Z 4
_cell_length_a 25.976(5)
_cell_length_b 25.976(5)
_cell_length_c 25.976(5)
_cell_measurement_temperature 100(2)
_cell_volume 17527(6)
_computing_cell_refinement 'SAINT (Bruker, 2002)'
_computing_data_collection 'SMART (Bruker, 2002)'
_computing_data_reduction 'SAINT (Bruker, 2002)'
_computing_publication_material 'SHELXL-97 (Sheldrick, 1997)'
_computing_structure_refinement 'SHELXL-97 (Sheldrick, 1997)'
_computing_structure_solution 'SHELXS-97 (Sheldrick, 1990)'
_diffrn_ambient_temperature 100(2)
_diffrn_measured_fraction_theta_full 0.978
_diffrn_measured_fraction_theta_max 0.978
_diffrn_measurement_device_type 'BRUKER SMART APEX CCD'
_diffrn_measurement_method 'omega scans'
_diffrn_radiation_monochromator graphite
_diffrn_radiation_source 'fine-focus sealed tube'
_diffrn_radiation_type MoK\a
_diffrn_radiation_wavelength 0.71073
_diffrn_reflns_av_R_equivalents 0.0487
_diffrn_reflns_av_sigmaI/netI 0.0599
_diffrn_reflns_limit_h_max 21
_diffrn_reflns_limit_h_min -14
_diffrn_reflns_limit_k_max 17
_diffrn_reflns_limit_k_min -20
_diffrn_reflns_limit_l_max 27
_diffrn_reflns_limit_l_min 1
_diffrn_reflns_number 3388
_diffrn_reflns_theta_full 22.46
_diffrn_reflns_theta_max 22.46
_diffrn_reflns_theta_min 2.60
_exptl_absorpt_coefficient_mu 1.699
_exptl_absorpt_correction_T_max 0.8485
_exptl_absorpt_correction_T_min 0.8485
_exptl_absorpt_correction_type multi-scan
_exptl_absorpt_process_details 'SADABS; (Sheldrick, 2003)'
_exptl_crystal_colour colorless
_exptl_crystal_density_diffrn 1.393
_exptl_crystal_description polyhedra
_exptl_crystal_F_000 7341
_exptl_crystal_size_max 0.10
_exptl_crystal_size_mid 0.10
_exptl_crystal_size_min 0.10
_refine_diff_density_max 0.670
_refine_diff_density_min -1.629
_refine_diff_density_rms 0.109
_refine_ls_extinction_coef 0.00020(5)
_refine_ls_extinction_expression Fc^*^=kFc[1+0.001xFc^2^\l^3^/sin(2\q)]^-1/4^
_refine_ls_extinction_method SHELXL
_refine_ls_goodness_of_fit_ref 1.169
_refine_ls_hydrogen_treatment constr
_refine_ls_matrix_type full
_refine_ls_number_parameters 119
_refine_ls_number_reflns 1025
_refine_ls_number_restraints 1
_refine_ls_restrained_S_all 1.168
_refine_ls_R_factor_all 0.0925
_refine_ls_R_factor_gt 0.0794
_refine_ls_shift/su_max 0.000
_refine_ls_shift/su_mean 0.000
_refine_ls_structure_factor_coef Fsqd
_refine_ls_weighting_details 'calc w=1/[\s^2^(Fo^2^)+(0.0627P)^2^+494.5096P] where P=(Fo^2^+2Fc^2^)/3'
_refine_ls_weighting_scheme calc
_refine_ls_wR_factor_gt 0.1881
_refine_ls_wR_factor_ref 0.1953
_reflns_number_gt 859
_reflns_number_total 1025
_reflns_threshold_expression >2sigma(I)
_cod_data_source_file ja905557z_si_002.cif
_cod_data_source_block 1
_cod_original_cell_volume 17527(5)
_cod_original_sg_symbol_H-M 'F m -3 m'
_cod_database_code 4105434

loop_
_symmetry_equiv_pos_as_xyz
'x, y, z'
'-x, -y, z'
'-x, y, -z'
'x, -y, -z'
'z, x, y'
'z, -x, -y'
'-z, -x, y'
'-z, x, -y'
'y, z, x'
'-y, z, -x'
'y, -z, -x'
'-y, -z, x'
'x, y+1/2, z+1/2'
'-x, -y+1/2, z+1/2'
'-x, y+1/2, -z+1/2'
'x, -y+1/2, -z+1/2'
'z, x+1/2, y+1/2'
'z, -x+1/2, -y+1/2'
'-z, -x+1/2, y+1/2'
'-z, x+1/2, -y+1/2'
'y, z+1/2, x+1/2'
'-y, z+1/2, -x+1/2'
'y, -z+1/2, -x+1/2'
'-y, -z+1/2, x+1/2'
'x+1/2, y, z+1/2'
'-x+1/2, -y, z+1/2'
'-x+1/2, y, -z+1/2'
'x+1/2, -y, -z+1/2'
'z+1/2, x, y+1/2'
'z+1/2, -x, -y+1/2'
'-z+1/2, -x, y+1/2'
'-z+1/2, x, -y+1/2'
'y+1/2, z, x+1/2'
'-y+1/2, z, -x+1/2'
'y+1/2, -z, -x+1/2'
'-y+1/2, -z, x+1/2'
'x+1/2, y+1/2, z'
'-x+1/2, -y+1/2, z'
'-x+1/2, y+1/2, -z'
'x+1/2, -y+1/2, -z'
'z+1/2, x+1/2, y'
'z+1/2, -x+1/2, -y'
'-z+1/2, -x+1/2, y'
'-z+1/2, x+1/2, -y'
'y+1/2, z+1/2, x'
'-y+1/2, z+1/2, -x'
'y+1/2, -z+1/2, -x'
'-y+1/2, -z+1/2, x'
'-x, -y, -z'
'x, y, -z'
'x, -y, z'
'-x, y, z'
'-z, -x, -y'
'-z, x, y'
'z, x, -y'
'z, -x, y'
'-y, -z, -x'
'y, -z, x'
'-y, z, x'
'y, z, -x'
'-x, -y+1/2, -z+1/2'
'x, y+1/2, -z+1/2'
'x, -y+1/2, z+1/2'
'-x, y+1/2, z+1/2'
'-z, -x+1/2, -y+1/2'
'-z, x+1/2, y+1/2'
'z, x+1/2, -y+1/2'
'z, -x+1/2, y+1/2'
'-y, -z+1/2, -x+1/2'
'y, -z+1/2, x+1/2'
'-y, z+1/2, x+1/2'
'y, z+1/2, -x+1/2'
'-x+1/2, -y, -z+1/2'
'x+1/2, y, -z+1/2'
'x+1/2, -y, z+1/2'
'-x+1/2, y, z+1/2'
'-z+1/2, -x, -y+1/2'
'-z+1/2, x, y+1/2'
'z+1/2, x, -y+1/2'
'z+1/2, -x, y+1/2'
'-y+1/2, -z, -x+1/2'
'y+1/2, -z, x+1/2'
'-y+1/2, z, x+1/2'
'y+1/2, z, -x+1/2'
'-x+1/2, -y+1/2, -z'
'x+1/2, y+1/2, -z'
'x+1/2, -y+1/2, z'
'-x+1/2, y+1/2, z'
'-z+1/2, -x+1/2, -y'
'-z+1/2, x+1/2, y'
'z+1/2, x+1/2, -y'
'z+1/2, -x+1/2, y'
'-y+1/2, -z+1/2, -x'
'y+1/2, -z+1/2, x'
'-y+1/2, z+1/2, x'
'y+1/2, z+1/2, -x'

loop_
_atom_site_label
_atom_site_type_symbol
_atom_site_fract_x
_atom_site_fract_y
_atom_site_fract_z
_atom_site_U_iso_or_equiv
_atom_site_adp_type
_atom_site_occupancy
_atom_site_symmetry_multiplicity
_atom_site_calc_flag
_atom_site_refinement_flags
O1 O 0.1512(3) 0.6116(2) 0.7010(3) 0.071(2) Uani 1 1 d .
Zn1 Zn 0.12115(3) 0.62115(3) 0.62115(3) 0.0314(7) Uani 1 3 d S
Zn2 Zn 0.2500 0.5000 0.7500 0.0477(10) Uani 0.6667 4 d SP
N1 N 0.0430(3) 0.6283(3) 0.6311(3) 0.0410(19) Uani 1 1 d .
C1 C 0.0000 0.6023(5) 0.6210(5) 0.046(3) Uani 1 2 d S
H3 H 0.0000 0.5681 0.6078 0.055 Uiso 1 2 calc SR
C2 C 0.0266(3) 0.6740(4) 0.6516(3) 0.043(2) Uani 1 1 d .
C3 C 0.1656(4) 0.5675(4) 0.7098(4) 0.062(3) Uani 1 1 d .
O2 O 0.1923(3) 0.5552(3) 0.7474(4) 0.098(3) Uani 1 1 d .
N11 N 0.1876(3) 0.2803(3) 0.1487(3) 0.064(2) Uani 1 1 d .
H1A H 0.1651 0.2551 0.1477 0.077 Uiso 1 1 calc R
H1B H 0.2120 0.2822 0.1252 0.077 Uiso 1 1 calc R
C11 C 0.1849(4) 0.3151(4) 0.1849(4) 0.044(4) Uani 1 3 d S
O31 O 0.2336(7) 0.5000 0.8287(7) 0.077(5) Uani 0.67 2 d SPD
N31 N 0.196(2) 0.5000 0.908(2) 0.128(16) Uiso 0.44 2 d SP
N32 N 0.206(5) 0.465(5) 0.897(5) 0.07(4) Uiso 0.11 1 d P
C31 C 0.195(2) 0.5000 0.853(4) 0.100 Uiso 0.22 2 d SPD
C33 C 0.212(6) 0.474(6) 0.845(7) 0.100 Uiso 0.11 1 d P
C39 C 0.232(4) 0.479(3) 1.131(4) 0.05(2) Uiso 0.11 1 d P
C32 C 0.237(5) 0.462(5) 1.067(5) 0.11(4) Uiso 0.15 1 d P
C34 C 0.134(7) 0.514(7) 0.929(7) 0.05(5) Uiso 0.05 1 d P
C35 C 0.1824 0.5645 0.9268 0.12(5) Uiso 0.11 1 d P
C36 C 0.243(4) 0.5000 1.074(4) 0.09(3) Uiso 0.20 2 d SP
C37 C 0.221(6) 0.457(5) 0.904(6) 0.09(5) Uiso 0.15 1 d P
C40 C 0.136(6) 0.550(6) 0.943(6) 0.10(4) Uiso 0.10 1 d P
O41 O 0.0000 0.5000 0.5000 0.25(5) Uiso 0.76 24 d SP
O42 O 0.022(3) 0.522(3) 0.978(3) 0.08(5) Uiso 0.09 3 d SP
O43 O 0.061(10) 0.5000 1.0000 0.5(2) Uiso 0.28 4 d SP

loop_
_atom_site_aniso_label
_atom_site_aniso_U_11
_atom_site_aniso_U_22
_atom_site_aniso_U_33
_atom_site_aniso_U_23
_atom_site_aniso_U_13
_atom_site_aniso_U_12
O1 0.094(6) 0.032(4) 0.086(5) -0.011(4) -0.007(4) 0.009(4)
Zn1 0.0314(7) 0.0314(7) 0.0314(7) -0.0010(4) -0.0010(4) -0.0010(4)
Zn2 0.057(2) 0.0236(16) 0.063(2) 0.000 -0.0195(17) 0.000
N1 0.030(4) 0.050(5) 0.043(4) 0.008(4) 0.002(3) 0.002(4)
C1 0.039(8) 0.053(8) 0.046(8) 0.015(6) 0.000 0.000
C2 0.032(4) 0.065(6) 0.033(5) 0.002(5) -0.003(4) -0.008(4)
C3 0.050(6) 0.059(8) 0.076(7) 0.011(6) -0.015(6) 0.008(5)
O2 0.107(6) 0.055(5) 0.134(7) -0.038(5) -0.061(6) 0.019(5)
N11 0.062(5) 0.063(5) 0.068(6) -0.020(5) 0.017(4) -0.029(4)
C11 0.044(4) 0.044(4) 0.044(4) -0.016(5) 0.016(5) -0.016(5)
O31 0.071(12) 0.091(13) 0.069(12) 0.000 -0.007(9) 0.000

loop_
_atom_type_symbol
_atom_type_description
_atom_type_scat_dispersion_real
_atom_type_scat_dispersion_imag
_atom_type_scat_source
C C 0.0033 0.0016 'International Tables Vol C Tables 4.2.6.8 and 6.1.1.4'
H H 0.0000 0.0000 'International Tables Vol C Tables 4.2.6.8 and 6.1.1.4'
N N 0.0061 0.0033 'International Tables Vol C Tables 4.2.6.8 and 6.1.1.4'
O O 0.0106 0.0060 'International Tables Vol C Tables 4.2.6.8 and 6.1.1.4'
Zn Zn 0.2839 1.4301 'International Tables Vol C Tables 4.2.6.8 and 6.1.1.4'

loop_
_geom_angle_atom_site_label_1
_geom_angle_atom_site_label_2
_geom_angle_atom_site_label_3
_geom_angle
_geom_angle_site_symmetry_1
_geom_angle_site_symmetry_3
C3 O1 Zn1 112.5(7) . .
N1 Zn1 N1 101.7(3) 41_455 .
N1 Zn1 N1 101.7(2) 41_455 33_455
N1 Zn1 N1 101.7(2) . 33_455
N1 Zn1 O1 154.3(3) 41_455 33_455
N1 Zn1 O1 76.3(3) . 33_455
N1 Zn1 O1 103.8(3) 33_455 33_455
N1 Zn1 O1 103.8(3) 41_455 41_455
N1 Zn1 O1 154.3(3) . 41_455
N1 Zn1 O1 76.3(3) 33_455 41_455
O1 Zn1 O1 79.4(3) 33_455 41_455
N1 Zn1 O1 76.3(3) 41_455 .
N1 Zn1 O1 103.8(3) . .
N1 Zn1 O1 154.3(3) 33_455 .
O1 Zn1 O1 79.4(3) 33_455 .
O1 Zn1 O1 79.4(3) 41_455 .
O2 Zn2 O2 180.0(3) 27_556 51_565
O2 Zn2 O2 92.6(5) 27_556 .
O2 Zn2 O2 87.4(5) 51_565 .
O2 Zn2 O2 87.4(5) 27_556 73_566
O2 Zn2 O2 92.6(5) 51_565 73_566
O2 Zn2 O2 180.0(6) . 73_566
O2 Zn2 O31 83.4(5) 27_556 73_566
O2 Zn2 O31 96.6(5) 51_565 73_566
O2 Zn2 O31 96.6(5) . 73_566
O2 Zn2 O31 83.4(5) 73_566 73_566
O2 Zn2 O31 96.6(5) 27_556 .
O2 Zn2 O31 83.4(5) 51_565 .
O2 Zn2 O31 83.4(5) . .
O2 Zn2 O31 96.6(5) 73_566 .
O31 Zn2 O31 180.000(3) 73_566 .
C1 N1 C2 104.9(8) . .
C1 N1 Zn1 139.2(7) . .
C2 N1 Zn1 115.8(5) . .
N1 C1 N1 113.9(12) . 52
N1 C1 H3 123.0 . .
N1 C1 H3 123.0 52 .
N1 C2 C2 108.1(4) . 52
N1 C2 C3 115.0(8) . 33_455
C2 C2 C3 136.8(6) 52 33_455
O1 C3 O2 123.8(10) . .
O1 C3 C2 119.2(9) . 41_455
O2 C3 C2 117.0(9) . 41_455
C3 O2 Zn2 127.4(8) . .
C11 N11 H1A 120.0 . .
C11 N11 H1B 120.0 . .
H1A N11 H1B 120.0 . .
N11 C11 N11 119.98(4) 18 .
N11 C11 N11 119.98(4) 18 48
N11 C11 N11 119.98(4) . 48

loop_
_geom_bond_atom_site_label_1
_geom_bond_atom_site_label_2
_geom_bond_distance
_geom_bond_site_symmetry_2
O1 C3 1.228(11) .
O1 Zn1 2.231(8) .
Zn1 N1 2.056(7) 41_455
Zn1 N1 2.056(7) .
Zn1 N1 2.056(7) 33_455
Zn1 O1 2.231(8) 33_455
Zn1 O1 2.231(8) 41_455
Zn2 O2 2.075(8) 27_556
Zn2 O2 2.075(8) 51_565
Zn2 O2 2.075(8) .
Zn2 O2 2.075(8) 73_566
Zn2 O31 2.089(19) 73_566
Zn2 O31 2.089(19) .
N1 C1 1.331(10) .
N1 C2 1.369(11) .
C1 N1 1.331(10) 52
C1 H3 0.9500 .
C2 C2 1.380(16) 52
C2 C3 1.458(14) 33_455
C3 O2 1.240(12) .
C3 C2 1.458(14) 41_455
N11 C11 1.306(8) .
N11 H1A 0.8800 .
N11 H1B 0.8800 .
C11 N11 1.306(8) 18
C11 N11 1.306(8) 48

loop_
_geom_torsion_atom_site_label_1
_geom_torsion_atom_site_label_2
_geom_torsion_atom_site_label_3
_geom_torsion_atom_site_label_4
_geom_torsion
_geom_torsion_site_symmetry_1
_geom_torsion_site_symmetry_4
C3 O1 Zn1 N1 8.7(7) . 41_455
C3 O1 Zn1 N1 107.6(7) . .
C3 O1 Zn1 N1 -79.7(9) . 33_455
C3 O1 Zn1 O1 -179.5(8) . 33_455
C3 O1 Zn1 O1 -98.4(9) . 41_455
N1 Zn1 N1 C1 -33.7(10) 41_455 .
N1 Zn1 N1 C1 71.0(9) 33_455 .
O1 Zn1 N1 C1 172.6(11) 33_455 .
O1 Zn1 N1 C1 153.6(9) 41_455 .
O1 Zn1 N1 C1 -112.2(10) . .
N1 Zn1 N1 C2 151.2(6) 41_455 .
N1 Zn1 N1 C2 -104.1(7) 33_455 .
O1 Zn1 N1 C2 -2.6(6) 33_455 .
O1 Zn1 N1 C2 -21.6(9) 41_455 .
O1 Zn1 N1 C2 72.7(6) . .
C2 N1 C1 N1 2.9(13) . 52
Zn1 N1 C1 N1 -172.5(3) . 52
C1 N1 C2 C2 -1.7(7) . 52
Zn1 N1 C2 C2 175.0(3) . 52
C1 N1 C2 C3 -179.6(8) . 33_455
Zn1 N1 C2 C3 -2.9(9) . 33_455
Zn1 O1 C3 O2 165.9(10) . .
Zn1 O1 C3 C2 -13.3(12) . 41_455
O1 C3 O2 Zn2 -144.0(9) . .
C2 C3 O2 Zn2 35.1(14) 41_455 .
O2 Zn2 O2 C3 106.4(11) 27_556 .
